data_7016828
loop_
_publ_author_name
'Jiang, Jian-Bing'
'Bian, Guo-Qing'
'Zhang, Ya-Ping'
'Luo, Wen'
'Zhu, Qin-Yu'
'Dai, Jie'

_publ_section_title
;
 Anion-cation charge-transfer properties and spectral studies of
 [M(phen)(3)][Cd(4)(SPh)(10)] (M = Ru, Fe, and Ni).
;
_journal_issue 37
_journal_name_full 'Dalton transactions (Cambridge, England : 2003)'
_journal_page_first 9551
_journal_page_last 9556
_journal_paper_doi 10.1039/c1dt10860c
_journal_volume 40
_journal_year 2011
_chemical_formula_sum 'C96 H76 Cd4 N6 Ni O S10'
_chemical_formula_weight 2158.54
_chemical_name_systematic
;
?
;
_space_group_IT_number 2
_symmetry_cell_setting triclinic
_symmetry_space_group_name_Hall '-P 1'
_symmetry_space_group_name_H-M 'P -1'
_atom_sites_solution_hydrogens geom
_atom_sites_solution_primary direct
_atom_sites_solution_secondary difmap
_audit_creation_method SHELXL-97
_cell_angle_alpha 100.749(3)
_cell_angle_beta 102.611(4)
_cell_angle_gamma 94.427(3)
_cell_formula_units_Z 2
_cell_length_a 14.134(2)
_cell_length_b 17.186(3)
_cell_length_c 19.929(4)
_cell_measurement_reflns_used 16424
_cell_measurement_temperature 293(2)
_cell_measurement_theta_max 25.3
_cell_measurement_theta_min 3.0
_cell_volume 4606.0(14)
_computing_structure_refinement 'SHELXL-97 (Sheldrick, 1997)'
_computing_structure_solution 'SHELXS-97 (Sheldrick, 1990)'
_diffrn_ambient_temperature 293(2)
_diffrn_detector_area_resol_mean 14.63
_diffrn_measured_fraction_theta_full 0.968
_diffrn_measured_fraction_theta_max 0.968
_diffrn_measurement_device_type 'Rigaku Mercury'
_diffrn_measurement_method \w
_diffrn_radiation_monochromator graphite
_diffrn_radiation_source 'fine-focus sealed tube'
_diffrn_radiation_type MoK\a
_diffrn_radiation_wavelength 0.71070
_diffrn_reflns_av_R_equivalents 0.0691
_diffrn_reflns_av_sigmaI/netI 0.0891
_diffrn_reflns_limit_h_max 15
_diffrn_reflns_limit_h_min -17
_diffrn_reflns_limit_k_max 20
_diffrn_reflns_limit_k_min -17
_diffrn_reflns_limit_l_max 24
_diffrn_reflns_limit_l_min -23
_diffrn_reflns_number 42707
_diffrn_reflns_theta_full 25.35
_diffrn_reflns_theta_max 25.35
_diffrn_reflns_theta_min 3.00
_exptl_absorpt_coefficient_mu 1.386
_exptl_absorpt_correction_T_max 0.5442
_exptl_absorpt_correction_T_min 0.4902
_exptl_absorpt_correction_type multi-scan
_exptl_absorpt_process_details 'Jacobson, R. (1998) Private communication'
_exptl_crystal_colour Red
_exptl_crystal_density_diffrn 1.556
_exptl_crystal_density_method 'not measured'
_exptl_crystal_description Block
_exptl_crystal_F_000 2164
_exptl_crystal_size_max 0.60
_exptl_crystal_size_mid 0.50
_exptl_crystal_size_min 0.50
_refine_diff_density_max 0.819
_refine_diff_density_min -0.706
_refine_diff_density_rms 0.103
_refine_ls_extinction_method none
_refine_ls_goodness_of_fit_ref 0.937
_refine_ls_hydrogen_treatment constr
_refine_ls_matrix_type full
_refine_ls_number_parameters 1073
_refine_ls_number_reflns 16317
_refine_ls_number_restraints 0
_refine_ls_restrained_S_all 0.937
_refine_ls_R_factor_all 0.0887
_refine_ls_R_factor_gt 0.0556
_refine_ls_shift/su_max 0.023
_refine_ls_shift/su_mean 0.000
_refine_ls_structure_factor_coef Fsqd
_refine_ls_weighting_details 'calc w=1/[\s^2^(Fo^2^)+(0.0100P)^2^+20.0000P] where P=(Fo^2^+2Fc^2^)/3'
_refine_ls_weighting_scheme calc
_refine_ls_wR_factor_gt 0.1078
_refine_ls_wR_factor_ref 0.1234
_reflns_number_gt 11396
_reflns_number_total 16317
_reflns_threshold_expression >2sigma(I)
_cod_data_source_file c1dt10860c.txt
_cod_data_source_block 3_Ni
_cod_original_cell_volume 4606.1(14)
_cod_database_code 7016828

loop_
_symmetry_equiv_pos_as_xyz
'x, y, z'
'-x, -y, -z'

loop_
_atom_site_label
_atom_site_type_symbol
_atom_site_fract_x
_atom_site_fract_y
_atom_site_fract_z
_atom_site_U_iso_or_equiv
_atom_site_adp_type
_atom_site_occupancy
_atom_site_symmetry_multiplicity
_atom_site_calc_flag
_atom_site_refinement_flags
_atom_site_disorder_assembly
_atom_site_disorder_group
Cd1 Cd 0.27583(3) 0.18459(3) 0.84495(3) 0.04635(13) Uani 1 1 d . . .
Cd2 Cd 0.40002(3) 0.26439(3) 0.68956(3) 0.04540(13) Uani 1 1 d . . .
Cd3 Cd 0.43677(3) 0.03105(3) 0.72807(3) 0.04594(13) Uani 1 1 d . . .
Cd4 Cd 0.58504(4) 0.23145(3) 0.89060(3) 0.05233(15) Uani 1 1 d . . .
Ni1 Ni 1.07713(6) 0.37536(5) 1.30792(4) 0.0391(2) Uani 1 1 d . . .
S1 S 0.12965(14) 0.17909(12) 0.89353(11) 0.0632(5) Uani 1 1 d . . .
S2 S 0.25919(12) 0.27051(10) 0.75065(9) 0.0448(4) Uani 1 1 d . . .
S3 S 0.30108(12) 0.04060(10) 0.79605(9) 0.0483(4) Uani 1 1 d . . .
S4 S 0.42937(13) 0.25813(10) 0.93309(9) 0.0500(4) Uani 1 1 d . . .
S5 S 0.37243(16) 0.31662(13) 0.58008(11) 0.0661(5) Uani 1 1 d . . .
S6 S 0.44467(13) 0.12557(10) 0.64510(9) 0.0501(4) Uani 1 1 d . . .
S7 S 0.56128(13) 0.29781(10) 0.78269(9) 0.0505(4) Uani 1 1 d . . .
S8 S 0.47025(15) -0.10813(11) 0.69687(11) 0.0620(5) Uani 1 1 d . . .
S9 S 0.57265(12) 0.08331(10) 0.84000(10) 0.0504(4) Uani 1 1 d . . .
S10 S 0.73856(18) 0.28578(15) 0.97727(14) 0.0922(8) Uani 1 1 d . . .
N1 N 1.1608(4) 0.2832(3) 1.3233(3) 0.0435(13) Uani 1 1 d . . .
N2 N 1.0898(4) 0.3342(3) 1.2058(3) 0.0448(13) Uani 1 1 d . . .
N3 N 1.2028(4) 0.4571(3) 1.3254(3) 0.0422(13) Uani 1 1 d . . .
N4 N 1.0141(3) 0.4764(3) 1.2862(3) 0.0414(12) Uani 1 1 d . . .
N5 N 1.0625(3) 0.3995(3) 1.4112(3) 0.0399(12) Uani 1 1 d . . .
N6 N 0.9428(4) 0.3069(3) 1.2950(3) 0.0429(13) Uani 1 1 d . . .
C1 C 0.0946(5) 0.2759(5) 0.9017(4) 0.0572(19) Uani 1 1 d . . .
C2 C -0.0035(6) 0.2858(6) 0.8923(4) 0.072(2) Uani 1 1 d . . .
H2 H -0.0496 0.2407 0.8781 0.086 Uiso 1 1 calc R . .
C3 C -0.0351(7) 0.3588(8) 0.9029(5) 0.092(3) Uani 1 1 d . . .
H3 H -0.1015 0.3632 0.8965 0.111 Uiso 1 1 calc R . .
C4 C 0.0306(9) 0.4246(8) 0.9228(5) 0.101(4) Uani 1 1 d . . .
H4 H 0.0088 0.4744 0.9309 0.121 Uiso 1 1 calc R . .
C5 C 0.1298(8) 0.4201(6) 0.9316(5) 0.087(3) Uani 1 1 d . . .
H5 H 0.1745 0.4661 0.9443 0.104 Uiso 1 1 calc R . .
C6 C 0.1608(6) 0.3440(5) 0.9207(4) 0.070(2) Uani 1 1 d . . .
H6 H 0.2271 0.3395 0.9265 0.084 Uiso 1 1 calc R . .
C7 C 0.1557(4) 0.2230(4) 0.6832(3) 0.0412(15) Uani 1 1 d . . .
C8 C 0.1350(5) 0.2459(4) 0.6191(4) 0.0581(19) Uani 1 1 d . . .
H8 H 0.1773 0.2857 0.6114 0.070 Uiso 1 1 calc R . .
C9 C 0.0538(6) 0.2120(5) 0.5661(4) 0.065(2) Uani 1 1 d . . .
H9 H 0.0427 0.2279 0.5232 0.078 Uiso 1 1 calc R . .
C10 C -0.0104(6) 0.1542(5) 0.5777(4) 0.072(2) Uani 1 1 d . . .
H10 H -0.0663 0.1317 0.5431 0.087 Uiso 1 1 calc R . .
C11 C 0.0085(6) 0.1303(5) 0.6403(5) 0.076(2) Uani 1 1 d . . .
H11 H -0.0342 0.0906 0.6477 0.092 Uiso 1 1 calc R . .
C12 C 0.0905(5) 0.1644(4) 0.6931(4) 0.0567(19) Uani 1 1 d . . .
H12 H 0.1017 0.1476 0.7356 0.068 Uiso 1 1 calc R . .
C13 C 0.1896(5) -0.0098(3) 0.7404(4) 0.0435(16) Uani 1 1 d . . .
C14 C 0.1793(6) -0.0392(5) 0.6698(4) 0.066(2) Uani 1 1 d . . .
H14 H 0.2313 -0.0293 0.6497 0.079 Uiso 1 1 calc R . .
C15 C 0.0939(7) -0.0831(6) 0.6279(5) 0.088(3) Uani 1 1 d . . .
H15 H 0.0892 -0.1038 0.5805 0.106 Uiso 1 1 calc R . .
C16 C 0.0162(7) -0.0957(5) 0.6568(6) 0.085(3) Uani 1 1 d . . .
H16 H -0.0420 -0.1243 0.6288 0.102 Uiso 1 1 calc R . .
C17 C 0.0236(6) -0.0670(5) 0.7256(6) 0.089(3) Uani 1 1 d . . .
H17 H -0.0294 -0.0766 0.7448 0.106 Uiso 1 1 calc R . .
C18 C 0.1095(6) -0.0230(5) 0.7682(5) 0.069(2) Uani 1 1 d . . .
H18 H 0.1132 -0.0025 0.8155 0.083 Uiso 1 1 calc R . .
C19 C 0.4477(5) 0.2071(4) 1.0038(3) 0.0462(16) Uani 1 1 d . . .
C20 C 0.4870(6) 0.2496(5) 1.0722(4) 0.078(2) Uani 1 1 d . . .
H20 H 0.5000 0.3049 1.0806 0.093 Uiso 1 1 calc R . .
C21 C 0.5073(8) 0.2115(7) 1.1283(5) 0.099(3) Uani 1 1 d . . .
H21 H 0.5356 0.2404 1.1736 0.119 Uiso 1 1 calc R . .
C22 C 0.4845(7) 0.1299(6) 1.1156(5) 0.087(3) Uani 1 1 d . . .
H22 H 0.4965 0.1037 1.1528 0.105 Uiso 1 1 calc R . .
C23 C 0.4455(7) 0.0880(6) 1.0509(5) 0.084(3) Uani 1 1 d . . .
H23 H 0.4309 0.0329 1.0433 0.100 Uiso 1 1 calc R . .
C24 C 0.4264(6) 0.1259(5) 0.9948(4) 0.069(2) Uani 1 1 d . . .
H24 H 0.3985 0.0957 0.9500 0.083 Uiso 1 1 calc R . .
C25 C 0.3648(5) 0.4190(4) 0.5977(4) 0.0582(19) Uani 1 1 d . . .
C26 C 0.3804(6) 0.4637(6) 0.5485(5) 0.078(3) Uani 1 1 d . . .
H26 H 0.3942 0.4373 0.5072 0.093 Uiso 1 1 calc R . .
C27 C 0.3767(8) 0.5431(8) 0.5577(7) 0.108(4) Uani 1 1 d . . .
H27 H 0.3843 0.5698 0.5224 0.130 Uiso 1 1 calc R . .
C28 C 0.3617(8) 0.5835(7) 0.6190(8) 0.115(5) Uani 1 1 d . . .
H28 H 0.3639 0.6388 0.6277 0.138 Uiso 1 1 calc R . .
C29 C 0.3436(7) 0.5426(6) 0.6673(6) 0.097(3) Uani 1 1 d . . .
H29 H 0.3305 0.5701 0.7085 0.116 Uiso 1 1 calc R . .
C30 C 0.3440(5) 0.4595(5) 0.6570(5) 0.067(2) Uani 1 1 d . . .
H30 H 0.3300 0.4323 0.6906 0.080 Uiso 1 1 calc R . .
C31 C 0.3599(5) 0.0878(3) 0.5636(3) 0.0426(15) Uani 1 1 d . . .
C32 C 0.3955(6) 0.0633(4) 0.5040(4) 0.0546(18) Uani 1 1 d . . .
H32 H 0.4626 0.0686 0.5077 0.066 Uiso 1 1 calc R . .
C33 C 0.3329(7) 0.0315(4) 0.4399(4) 0.068(2) Uani 1 1 d . . .
H33 H 0.3573 0.0148 0.4005 0.082 Uiso 1 1 calc R . .
C34 C 0.2339(7) 0.0248(4) 0.4344(5) 0.074(2) Uani 1 1 d . . .
H34 H 0.1913 0.0026 0.3911 0.089 Uiso 1 1 calc R . .
C35 C 0.1975(6) 0.0499(5) 0.4912(5) 0.072(2) Uani 1 1 d . . .
H35 H 0.1303 0.0459 0.4866 0.086 Uiso 1 1 calc R . .
C36 C 0.2596(5) 0.0813(4) 0.5554(4) 0.0535(18) Uani 1 1 d . . .
H36 H 0.2340 0.0984 0.5941 0.064 Uiso 1 1 calc R . .
C37 C 0.5950(5) 0.4006(4) 0.8189(4) 0.0533(18) Uani 1 1 d . . .
C38 C 0.5323(6) 0.4552(5) 0.8097(6) 0.093(3) Uani 1 1 d . . .
H38 H 0.4670 0.4378 0.7875 0.111 Uiso 1 1 calc R . .
C39 C 0.5623(8) 0.5367(6) 0.8323(7) 0.121(4) Uani 1 1 d . . .
H39 H 0.5188 0.5733 0.8223 0.145 Uiso 1 1 calc R . .
C40 C 0.6556(8) 0.5624(6) 0.8689(6) 0.113(4) Uani 1 1 d . . .
H40 H 0.6755 0.6166 0.8871 0.136 Uiso 1 1 calc R . .
C41 C 0.7203(7) 0.5081(6) 0.8790(6) 0.105(4) Uani 1 1 d . . .
H41 H 0.7850 0.5255 0.9026 0.126 Uiso 1 1 calc R . .
C42 C 0.6900(6) 0.4276(5) 0.8542(5) 0.078(3) Uani 1 1 d . . .
H42 H 0.7346 0.3912 0.8615 0.094 Uiso 1 1 calc R . .
C43 C 0.4326(5) -0.1484(4) 0.6081(4) 0.058(2) Uani 1 1 d . . .
C44 C 0.4655(6) -0.2208(4) 0.5811(5) 0.074(2) Uani 1 1 d . . .
H44 H 0.5066 -0.2454 0.6116 0.088 Uiso 1 1 calc R . .
C45 C 0.4385(8) -0.2549(5) 0.5120(6) 0.087(3) Uani 1 1 d . . .
H45 H 0.4621 -0.3021 0.4957 0.105 Uiso 1 1 calc R . .
C46 C 0.3775(9) -0.2217(6) 0.4656(5) 0.099(4) Uani 1 1 d . . .
H46 H 0.3610 -0.2459 0.4181 0.119 Uiso 1 1 calc R . .
C47 C 0.3400(8) -0.1531(6) 0.4880(5) 0.092(3) Uani 1 1 d . . .
H47 H 0.2960 -0.1313 0.4569 0.111 Uiso 1 1 calc R . .
C48 C 0.3706(6) -0.1168(4) 0.5600(4) 0.066(2) Uani 1 1 d . . .
H48 H 0.3477 -0.0691 0.5757 0.080 Uiso 1 1 calc R . .
C49 C 0.6848(5) 0.0828(4) 0.8132(4) 0.0459(16) Uani 1 1 d . . .
C50 C 0.7631(6) 0.0561(5) 0.8536(5) 0.078(2) Uani 1 1 d . . .
H50 H 0.7560 0.0360 0.8926 0.094 Uiso 1 1 calc R . .
C51 C 0.8530(7) 0.0595(6) 0.8352(6) 0.095(3) Uani 1 1 d . . .
H51 H 0.9064 0.0437 0.8636 0.115 Uiso 1 1 calc R . .
C52 C 0.8638(6) 0.0855(6) 0.7767(6) 0.085(3) Uani 1 1 d . . .
H52 H 0.9234 0.0857 0.7641 0.102 Uiso 1 1 calc R . .
C53 C 0.7874(6) 0.1111(5) 0.7370(4) 0.067(2) Uani 1 1 d . . .
H53 H 0.7952 0.1303 0.6977 0.080 Uiso 1 1 calc R . .
C54 C 0.6972(5) 0.1093(4) 0.7539(4) 0.0569(19) Uani 1 1 d . . .
H54 H 0.6449 0.1261 0.7253 0.068 Uiso 1 1 calc R . .
C55 C 0.7790(6) 0.2014(6) 1.0092(4) 0.083(3) Uani 1 1 d . . .
C56 C 0.7190(7) 0.1480(7) 1.0317(5) 0.095(3) Uani 1 1 d . . .
H56 H 0.6550 0.1573 1.0315 0.115 Uiso 1 1 calc R . .
C57 C 0.7522(11) 0.0830(8) 1.0539(6) 0.124(5) Uani 1 1 d . . .
H57 H 0.7107 0.0484 1.0684 0.149 Uiso 1 1 calc R . .
C58 C 0.8465(12) 0.0677(9) 1.0552(7) 0.140(5) Uani 1 1 d . . .
H58 H 0.8686 0.0225 1.0696 0.168 Uiso 1 1 calc R . .
C59 C 0.9082(10) 0.1205(10) 1.0348(7) 0.148(5) Uani 1 1 d . . .
H59 H 0.9730 0.1121 1.0372 0.178 Uiso 1 1 calc R . .
C60 C 0.8740(7) 0.1847(8) 1.0114(6) 0.112(4) Uani 1 1 d . . .
H60 H 0.9155 0.2186 0.9963 0.134 Uiso 1 1 calc R . .
C61 C 1.1993(5) 0.2608(4) 1.3834(4) 0.0488(17) Uani 1 1 d . . .
H61 H 1.1832 0.2850 1.4246 0.059 Uiso 1 1 calc R . .
C62 C 1.2622(5) 0.2029(4) 1.3864(4) 0.0583(19) Uani 1 1 d . . .
H62 H 1.2878 0.1890 1.4291 0.070 Uiso 1 1 calc R . .
C63 C 1.2865(5) 0.1664(4) 1.3271(5) 0.064(2) Uani 1 1 d . . .
H63 H 1.3276 0.1267 1.3286 0.077 Uiso 1 1 calc R . .
C64 C 1.2494(5) 0.1891(4) 1.2642(4) 0.0581(19) Uani 1 1 d . . .
C65 C 1.1864(4) 0.2476(4) 1.2647(4) 0.0454(16) Uani 1 1 d . . .
C66 C 1.0550(6) 0.3594(4) 1.1465(4) 0.060(2) Uani 1 1 d . . .
H66 H 1.0138 0.3990 1.1480 0.072 Uiso 1 1 calc R . .
C67 C 1.0771(7) 0.3299(5) 1.0843(4) 0.070(2) Uani 1 1 d . . .
H67 H 1.0525 0.3506 1.0451 0.084 Uiso 1 1 calc R . .
C68 C 1.1346(7) 0.2707(5) 1.0790(4) 0.074(2) Uani 1 1 d . . .
H68 H 1.1485 0.2499 1.0362 0.089 Uiso 1 1 calc R . .
C69 C 1.1722(5) 0.2418(4) 1.1381(4) 0.0580(19) Uani 1 1 d . . .
C70 C 1.1477(5) 0.2739(4) 1.2009(4) 0.0468(16) Uani 1 1 d . . .
C71 C 1.2729(6) 0.1558(5) 1.1990(5) 0.076(2) Uani 1 1 d . . .
H71 H 1.3137 0.1158 1.1980 0.091 Uiso 1 1 calc R . .
C72 C 1.2375(6) 0.1810(5) 1.1394(5) 0.073(2) Uani 1 1 d . . .
H72 H 1.2554 0.1589 1.0983 0.088 Uiso 1 1 calc R . .
C73 C 1.2965(5) 0.4462(4) 1.3433(4) 0.0533(18) Uani 1 1 d . . .
H73 H 1.3118 0.3968 1.3522 0.064 Uiso 1 1 calc R . .
C74 C 1.3727(5) 0.5056(5) 1.3494(4) 0.067(2) Uani 1 1 d . . .
H74 H 1.4373 0.4965 1.3639 0.080 Uiso 1 1 calc R . .
C75 C 1.3518(5) 0.5761(5) 1.3339(4) 0.063(2) Uani 1 1 d . . .
H75 H 1.4021 0.6154 1.3360 0.076 Uiso 1 1 calc R . .
C76 C 1.2547(5) 0.5908(4) 1.3147(3) 0.0491(17) Uani 1 1 d . . .
C77 C 1.1822(4) 0.5293(4) 1.3112(3) 0.0386(14) Uani 1 1 d . . .
C78 C 0.9209(5) 0.4856(4) 1.2670(4) 0.0528(18) Uani 1 1 d . . .
H78 H 0.8743 0.4433 1.2647 0.063 Uiso 1 1 calc R . .
C79 C 0.8891(5) 0.5560(5) 1.2500(4) 0.060(2) Uani 1 1 d . . .
H79 H 0.8227 0.5597 1.2358 0.072 Uiso 1 1 calc R . .
C80 C 0.9563(6) 0.6192(4) 1.2544(4) 0.0539(18) Uani 1 1 d . . .
H80 H 0.9364 0.6667 1.2437 0.065 Uiso 1 1 calc R . .
C81 C 1.0538(5) 0.6117(4) 1.2749(3) 0.0442(16) Uani 1 1 d . . .
C82 C 1.0811(4) 0.5396(3) 1.2903(3) 0.0373(14) Uani 1 1 d . . .
C83 C 1.2241(6) 0.6637(4) 1.2975(4) 0.062(2) Uani 1 1 d . . .
H83 H 1.2715 0.7051 1.2988 0.074 Uiso 1 1 calc R . .
C84 C 1.1299(6) 0.6744(4) 1.2795(4) 0.062(2) Uani 1 1 d . . .
H84 H 1.1133 0.7232 1.2698 0.074 Uiso 1 1 calc R . .
C85 C 1.1238(5) 0.4419(4) 1.4689(4) 0.0480(17) Uani 1 1 d . . .
H85 H 1.1812 0.4685 1.4644 0.058 Uiso 1 1 calc R . .
C86 C 1.1069(5) 0.4487(4) 1.5354(4) 0.0593(19) Uani 1 1 d . . .
H86 H 1.1522 0.4795 1.5742 0.071 Uiso 1 1 calc R . .
C87 C 1.0239(6) 0.4104(4) 1.5441(4) 0.060(2) Uani 1 1 d . . .
H87 H 1.0123 0.4142 1.5887 0.072 Uiso 1 1 calc R . .
C88 C 0.9556(5) 0.3648(4) 1.4845(4) 0.0507(18) Uani 1 1 d . . .
C89 C 0.9788(4) 0.3597(3) 1.4187(3) 0.0405(15) Uani 1 1 d . . .
C90 C 0.8845(5) 0.2623(4) 1.2381(4) 0.0593(19) Uani 1 1 d . . .
H90 H 0.9033 0.2577 1.1958 0.071 Uiso 1 1 calc R . .
C91 C 0.7954(5) 0.2214(4) 1.2386(5) 0.071(2) Uani 1 1 d . . .
H91 H 0.7558 0.1910 1.1970 0.085 Uiso 1 1 calc R . .
C92 C 0.7663(5) 0.2261(5) 1.2999(5) 0.068(2) Uani 1 1 d . . .
H92 H 0.7067 0.1994 1.3005 0.082 Uiso 1 1 calc R . .
C93 C 0.8272(5) 0.2715(4) 1.3617(4) 0.0549(19) Uani 1 1 d . . .
C94 C 0.9159(5) 0.3123(3) 1.3572(4) 0.0423(15) Uani 1 1 d . . .
C95 C 0.8662(6) 0.3217(5) 1.4867(5) 0.063(2) Uani 1 1 d . . .
H95 H 0.8499 0.3237 1.5297 0.076 Uiso 1 1 calc R . .
C96 C 0.8055(6) 0.2784(5) 1.4283(5) 0.066(2) Uani 1 1 d . . .
H96 H 0.7473 0.2520 1.4317 0.080 Uiso 1 1 calc R . .
O1 O 0.6838(13) 0.4363(11) 0.1403(13) 0.189(15) Uani 0.63(3) 1 d P A 1
O1' O 0.6209(18) 0.4626(11) 0.058(2) 0.144(17) Uani 0.37(3) 1 d P A 2

loop_
_atom_site_aniso_label
_atom_site_aniso_U_11
_atom_site_aniso_U_22
_atom_site_aniso_U_33
_atom_site_aniso_U_23
_atom_site_aniso_U_13
_atom_site_aniso_U_12
Cd1 0.0444(3) 0.0562(3) 0.0387(3) 0.0079(2) 0.0119(2) 0.0071(2)
Cd2 0.0449(3) 0.0443(3) 0.0467(3) 0.0098(2) 0.0114(2) 0.0016(2)
Cd3 0.0410(3) 0.0463(3) 0.0468(3) 0.0047(2) 0.0068(2) 0.0057(2)
Cd4 0.0499(3) 0.0555(3) 0.0485(3) 0.0102(2) 0.0090(2) -0.0027(2)
Ni1 0.0378(4) 0.0414(5) 0.0406(5) 0.0120(4) 0.0117(4) 0.0057(3)
S1 0.0608(12) 0.0714(13) 0.0624(13) 0.0079(10) 0.0330(10) 0.0018(10)
S2 0.0412(9) 0.0498(10) 0.0447(10) 0.0108(8) 0.0117(8) 0.0070(7)
S3 0.0423(10) 0.0499(10) 0.0484(11) 0.0018(8) 0.0097(8) 0.0041(7)
S4 0.0490(10) 0.0508(10) 0.0468(11) 0.0082(8) 0.0080(8) -0.0003(8)
S5 0.0797(14) 0.0740(14) 0.0514(12) 0.0220(10) 0.0214(11) 0.0125(11)
S6 0.0560(11) 0.0450(10) 0.0462(11) 0.0077(8) 0.0064(8) 0.0090(8)
S7 0.0498(10) 0.0499(10) 0.0485(11) 0.0113(8) 0.0069(8) -0.0024(8)
S8 0.0695(13) 0.0512(11) 0.0652(14) 0.0056(9) 0.0180(10) 0.0170(9)
S9 0.0457(10) 0.0519(10) 0.0492(11) 0.0117(8) 0.0035(8) -0.0017(8)
S10 0.0750(16) 0.0821(16) 0.0949(19) 0.0188(14) -0.0202(13) -0.0253(12)
N1 0.038(3) 0.049(3) 0.050(4) 0.018(3) 0.016(3) 0.009(2)
N2 0.057(3) 0.044(3) 0.037(3) 0.012(3) 0.016(3) 0.006(3)
N3 0.038(3) 0.048(3) 0.044(3) 0.010(3) 0.017(3) 0.006(2)
N4 0.034(3) 0.039(3) 0.053(4) 0.011(3) 0.010(2) 0.006(2)
N5 0.033(3) 0.043(3) 0.048(3) 0.014(3) 0.014(3) 0.010(2)
N6 0.040(3) 0.041(3) 0.046(4) 0.007(3) 0.008(3) 0.002(2)
C1 0.053(5) 0.077(5) 0.043(4) 0.010(4) 0.017(4) 0.009(4)
C2 0.052(5) 0.103(7) 0.064(6) 0.015(5) 0.017(4) 0.020(5)
C3 0.064(6) 0.155(11) 0.064(6) 0.024(7) 0.017(5) 0.038(7)
C4 0.124(10) 0.140(10) 0.069(7) 0.043(7) 0.044(7) 0.081(8)
C5 0.118(9) 0.079(7) 0.073(7) 0.017(5) 0.042(6) 0.012(6)
C6 0.070(6) 0.080(6) 0.068(6) 0.013(5) 0.031(5) 0.020(5)
C7 0.043(4) 0.043(4) 0.041(4) 0.008(3) 0.014(3) 0.014(3)
C8 0.054(5) 0.063(5) 0.059(5) 0.021(4) 0.010(4) 0.010(4)
C9 0.071(5) 0.084(6) 0.038(4) 0.018(4) -0.002(4) 0.020(4)
C10 0.055(5) 0.086(6) 0.064(6) 0.014(5) -0.008(4) 0.006(4)
C11 0.059(5) 0.079(6) 0.081(7) 0.018(5) 0.001(5) -0.018(4)
C12 0.063(5) 0.065(5) 0.041(4) 0.014(4) 0.009(4) 0.002(4)
C13 0.044(4) 0.034(3) 0.053(5) 0.012(3) 0.009(3) 0.006(3)
C14 0.062(5) 0.076(5) 0.051(5) 0.004(4) 0.008(4) -0.003(4)
C15 0.081(7) 0.097(7) 0.070(7) 0.001(5) 0.000(5) -0.001(5)
C16 0.068(6) 0.060(5) 0.105(8) 0.005(5) -0.015(6) 0.006(4)
C17 0.052(5) 0.079(6) 0.139(10) 0.024(6) 0.037(6) -0.009(4)
C18 0.060(5) 0.076(6) 0.074(6) 0.011(4) 0.033(4) -0.002(4)
C19 0.043(4) 0.062(5) 0.034(4) 0.007(3) 0.012(3) 0.003(3)
C20 0.102(7) 0.081(6) 0.043(5) 0.004(4) 0.012(5) 0.008(5)
C21 0.117(9) 0.137(10) 0.042(6) 0.014(6) 0.015(5) 0.023(7)
C22 0.103(8) 0.101(8) 0.075(7) 0.040(6) 0.036(6) 0.021(6)
C23 0.111(8) 0.092(7) 0.044(5) 0.021(5) 0.012(5) -0.002(5)
C24 0.084(6) 0.069(6) 0.051(5) 0.015(4) 0.009(4) -0.004(4)
C25 0.045(4) 0.064(5) 0.066(5) 0.026(4) 0.004(4) 0.004(3)
C26 0.059(5) 0.107(7) 0.079(6) 0.058(6) 0.005(4) 0.012(5)
C27 0.105(9) 0.104(10) 0.116(10) 0.069(8) -0.008(8) -0.001(7)
C28 0.094(8) 0.070(7) 0.174(14) 0.065(9) -0.018(9) 0.008(6)
C29 0.086(7) 0.085(7) 0.108(9) 0.010(6) 0.005(6) 0.021(6)
C30 0.065(5) 0.067(5) 0.070(6) 0.022(4) 0.011(4) 0.014(4)
C31 0.050(4) 0.032(3) 0.046(4) 0.010(3) 0.009(3) 0.012(3)
C32 0.067(5) 0.050(4) 0.049(5) 0.015(4) 0.014(4) 0.010(3)
C33 0.105(7) 0.054(5) 0.048(5) 0.010(4) 0.021(5) 0.020(5)
C34 0.085(7) 0.053(5) 0.070(6) 0.006(4) -0.007(5) 0.008(4)
C35 0.056(5) 0.060(5) 0.090(7) 0.007(5) 0.006(5) 0.003(4)
C36 0.046(4) 0.050(4) 0.064(5) 0.010(4) 0.012(4) 0.007(3)
C37 0.054(4) 0.046(4) 0.050(5) -0.001(3) 0.005(4) -0.007(3)
C38 0.066(6) 0.051(5) 0.141(9) -0.003(5) 0.005(6) 0.001(4)
C39 0.098(8) 0.059(6) 0.184(13) -0.005(7) 0.011(8) 0.015(6)
C40 0.104(9) 0.064(7) 0.140(11) -0.011(6) 0.001(8) -0.022(6)
C41 0.076(7) 0.085(7) 0.130(10) 0.017(7) -0.011(6) -0.028(6)
C42 0.063(5) 0.070(6) 0.086(7) 0.008(5) -0.001(5) -0.012(4)
C43 0.058(5) 0.046(4) 0.080(6) 0.022(4) 0.028(4) 0.009(3)
C44 0.069(5) 0.047(5) 0.103(8) 0.000(5) 0.031(5) 0.005(4)
C45 0.112(8) 0.058(6) 0.089(8) -0.017(6) 0.048(7) 0.001(5)
C46 0.154(11) 0.073(7) 0.063(7) -0.014(5) 0.043(7) -0.022(7)
C47 0.140(9) 0.067(6) 0.063(6) 0.010(5) 0.022(6) -0.013(6)
C48 0.086(6) 0.046(4) 0.065(6) 0.012(4) 0.016(5) 0.002(4)
C49 0.041(4) 0.043(4) 0.047(4) 0.002(3) 0.004(3) 0.000(3)
C50 0.065(6) 0.090(6) 0.077(6) 0.025(5) 0.002(5) 0.017(5)
C51 0.057(6) 0.137(9) 0.088(8) 0.017(7) 0.004(5) 0.039(6)
C52 0.046(5) 0.106(7) 0.093(8) -0.005(6) 0.017(5) 0.012(5)
C53 0.062(5) 0.069(5) 0.066(6) 0.005(4) 0.019(4) -0.004(4)
C54 0.042(4) 0.068(5) 0.057(5) 0.008(4) 0.009(4) 0.004(3)
C55 0.060(6) 0.116(7) 0.055(5) 0.024(5) -0.019(4) -0.030(5)
C56 0.081(7) 0.127(9) 0.075(7) 0.033(6) 0.011(5) -0.019(6)
C57 0.134(11) 0.130(11) 0.102(9) 0.073(8) -0.013(8) -0.025(8)
C58 0.150(13) 0.151(13) 0.110(10) 0.069(9) -0.024(10) 0.014(11)
C59 0.098(10) 0.200(16) 0.149(13) 0.088(12) -0.011(9) 0.022(10)
C60 0.052(6) 0.173(11) 0.108(9) 0.071(8) -0.009(5) -0.017(6)
C61 0.054(4) 0.050(4) 0.052(5) 0.020(3) 0.020(3) 0.014(3)
C62 0.057(5) 0.059(5) 0.062(5) 0.023(4) 0.011(4) 0.015(4)
C63 0.060(5) 0.055(5) 0.080(6) 0.020(4) 0.014(4) 0.026(4)
C64 0.052(4) 0.054(4) 0.069(6) 0.007(4) 0.019(4) 0.011(3)
C65 0.036(4) 0.045(4) 0.057(5) 0.012(3) 0.016(3) 0.005(3)
C66 0.076(5) 0.059(5) 0.050(5) 0.018(4) 0.015(4) 0.018(4)
C67 0.108(7) 0.065(5) 0.035(5) 0.015(4) 0.013(4) 0.002(5)
C68 0.106(7) 0.068(6) 0.051(5) 0.007(4) 0.027(5) 0.012(5)
C69 0.061(5) 0.058(5) 0.054(5) 0.005(4) 0.018(4) 0.004(4)
C70 0.044(4) 0.044(4) 0.054(5) 0.006(3) 0.019(3) 0.005(3)
C71 0.081(6) 0.071(6) 0.081(7) 0.004(5) 0.032(5) 0.029(5)
C72 0.089(6) 0.074(6) 0.058(6) -0.003(4) 0.032(5) 0.023(5)
C73 0.047(4) 0.060(5) 0.056(5) 0.021(4) 0.012(3) 0.010(3)
C74 0.039(4) 0.078(6) 0.085(6) 0.027(5) 0.011(4) 0.000(4)
C75 0.046(5) 0.075(6) 0.066(5) 0.016(4) 0.015(4) -0.014(4)
C76 0.055(4) 0.053(4) 0.039(4) 0.010(3) 0.014(3) -0.006(3)
C77 0.044(4) 0.043(4) 0.029(4) 0.008(3) 0.009(3) 0.004(3)
C78 0.043(4) 0.058(4) 0.060(5) 0.016(4) 0.012(3) 0.011(3)
C79 0.053(5) 0.076(5) 0.053(5) 0.014(4) 0.012(4) 0.027(4)
C80 0.078(5) 0.047(4) 0.046(4) 0.012(3) 0.026(4) 0.026(4)
C81 0.063(5) 0.037(4) 0.037(4) 0.007(3) 0.020(3) 0.009(3)
C82 0.044(4) 0.038(3) 0.031(4) 0.005(3) 0.012(3) 0.007(3)
C83 0.082(6) 0.045(4) 0.056(5) 0.015(4) 0.014(4) -0.009(4)
C84 0.079(6) 0.045(4) 0.064(5) 0.016(4) 0.017(4) 0.009(4)
C85 0.043(4) 0.048(4) 0.051(5) 0.009(3) 0.005(3) 0.015(3)
C86 0.061(5) 0.064(5) 0.050(5) 0.015(4) 0.003(4) 0.011(4)
C87 0.075(5) 0.069(5) 0.051(5) 0.024(4) 0.029(4) 0.031(4)
C88 0.060(5) 0.061(5) 0.047(5) 0.032(4) 0.023(4) 0.020(4)
C89 0.034(3) 0.035(3) 0.053(4) 0.012(3) 0.009(3) 0.011(3)
C90 0.059(5) 0.055(4) 0.054(5) 0.000(4) 0.006(4) -0.001(4)
C91 0.051(5) 0.052(5) 0.089(7) 0.001(4) -0.009(5) -0.015(4)
C92 0.042(4) 0.064(5) 0.099(7) 0.025(5) 0.015(5) -0.008(4)
C93 0.038(4) 0.051(4) 0.082(6) 0.028(4) 0.014(4) 0.005(3)
C94 0.045(4) 0.029(3) 0.057(5) 0.014(3) 0.016(3) 0.007(3)
C95 0.062(5) 0.076(5) 0.070(6) 0.033(5) 0.036(5) 0.015(4)
C96 0.052(5) 0.070(5) 0.094(7) 0.042(5) 0.031(5) 0.005(4)
O1 0.103(13) 0.195(17) 0.23(3) -0.080(16) 0.111(16) -0.095(12)
O1' 0.094(17) 0.090(14) 0.26(5) 0.018(17) 0.09(2) -0.023(11)

loop_
_atom_type_symbol
_atom_type_description
_atom_type_scat_dispersion_real
_atom_type_scat_dispersion_imag
_atom_type_scat_source
C C 0.0033 0.0016 'International Tables Vol C Tables 4.2.6.8 and 6.1.1.4'
H H 0.0000 0.0000 'International Tables Vol C Tables 4.2.6.8 and 6.1.1.4'
N N 0.0061 0.0033 'International Tables Vol C Tables 4.2.6.8 and 6.1.1.4'
Cd Cd -0.8075 1.2024 'International Tables Vol C Tables 4.2.6.8 and 6.1.1.4'
Ni Ni 0.3393 1.1124 'International Tables Vol C Tables 4.2.6.8 and 6.1.1.4'
S S 0.1246 0.1234 'International Tables Vol C Tables 4.2.6.8 and 6.1.1.4'
O O 0.0106 0.0060 'International Tables Vol C Tables 4.2.6.8 and 6.1.1.4'

loop_
_geom_angle_atom_site_label_1
_geom_angle_atom_site_label_2
_geom_angle_atom_site_label_3
_geom_angle
S1 Cd1 S4 113.94(7)
S1 Cd1 S3 107.68(6)
S4 Cd1 S3 110.80(6)
S1 Cd1 S2 111.52(6)
S4 Cd1 S2 100.79(6)
S3 Cd1 S2 112.12(6)
S5 Cd2 S2 114.82(7)
S5 Cd2 S7 122.49(7)
S2 Cd2 S7 108.94(6)
S5 Cd2 S6 100.61(7)
S2 Cd2 S6 116.87(6)
S7 Cd2 S6 90.69(6)
S8 Cd3 S6 120.82(7)
S8 Cd3 S9 100.70(7)
S6 Cd3 S9 108.10(6)
S8 Cd3 S3 111.02(6)
S6 Cd3 S3 117.64(6)
S9 Cd3 S3 92.90(6)
S10 Cd4 S9 113.92(8)
S10 Cd4 S4 115.08(9)
S9 Cd4 S4 108.13(6)
S10 Cd4 S7 112.15(7)
S9 Cd4 S7 104.92(6)
S4 Cd4 S7 101.47(6)
N1 Ni1 N2 80.0(2)
N1 Ni1 N5 93.5(2)
N2 Ni1 N5 171.8(2)
N1 Ni1 N4 169.7(2)
N2 Ni1 N4 94.7(2)
N5 Ni1 N4 92.4(2)
N1 Ni1 N6 95.3(2)
N2 Ni1 N6 95.1(2)
N5 Ni1 N6 80.4(2)
N4 Ni1 N6 94.05(19)
N1 Ni1 N3 91.5(2)
N2 Ni1 N3 89.3(2)
N5 Ni1 N3 95.9(2)
N4 Ni1 N3 79.5(2)
N6 Ni1 N3 172.5(2)
C1 S1 Cd1 105.5(2)
C7 S2 Cd2 103.9(2)
C7 S2 Cd1 105.6(2)
Cd2 S2 Cd1 112.22(6)
C13 S3 Cd1 108.8(2)
C13 S3 Cd3 109.5(2)
Cd1 S3 Cd3 113.52(6)
C19 S4 Cd1 105.9(2)
C19 S4 Cd4 98.9(2)
Cd1 S4 Cd4 112.28(7)
C25 S5 Cd2 111.0(3)
C31 S6 Cd3 110.2(2)
C31 S6 Cd2 105.4(2)
Cd3 S6 Cd2 113.73(7)
C37 S7 Cd2 114.5(3)
C37 S7 Cd4 104.4(2)
Cd2 S7 Cd4 119.41(7)
C43 S8 Cd3 113.2(3)
C49 S9 Cd4 98.5(2)
C49 S9 Cd3 106.3(2)
Cd4 S9 Cd3 114.97(7)
C55 S10 Cd4 103.6(3)
C61 N1 C65 117.5(6)
C61 N1 Ni1 128.9(5)
C65 N1 Ni1 113.2(4)
C66 N2 C70 116.6(6)
C66 N2 Ni1 130.7(5)
C70 N2 Ni1 112.7(4)
C73 N3 C77 117.6(5)
C73 N3 Ni1 129.4(4)
C77 N3 Ni1 112.9(4)
C78 N4 C82 117.5(5)
C78 N4 Ni1 129.3(4)
C82 N4 Ni1 113.2(4)
C85 N5 C89 117.7(6)
C85 N5 Ni1 129.8(4)
C89 N5 Ni1 112.3(4)
C90 N6 C94 118.5(6)
C90 N6 Ni1 130.1(5)
C94 N6 Ni1 111.4(4)
C6 C1 C2 117.2(8)
C6 C1 S1 123.1(6)
C2 C1 S1 119.6(6)
C3 C2 C1 122.7(9)
C3 C2 H2 118.7
C1 C2 H2 118.7
C4 C3 C2 119.3(9)
C4 C3 H3 120.4
C2 C3 H3 120.4
C3 C4 C5 121.8(10)
C3 C4 H4 119.1
C5 C4 H4 119.1
C4 C5 C6 117.9(9)
C4 C5 H5 121.1
C6 C5 H5 121.1
C1 C6 C5 121.1(8)
C1 C6 H6 119.4
C5 C6 H6 119.4
C8 C7 C12 117.1(6)
C8 C7 S2 120.9(5)
C12 C7 S2 121.9(5)
C9 C8 C7 122.6(7)
C9 C8 H8 118.7
C7 C8 H8 118.7
C10 C9 C8 119.0(7)
C10 C9 H9 120.5
C8 C9 H9 120.5
C11 C10 C9 119.6(7)
C11 C10 H10 120.2
C9 C10 H10 120.2
C10 C11 C12 121.0(8)
C10 C11 H11 119.5
C12 C11 H11 119.5
C7 C12 C11 120.6(7)
C7 C12 H12 119.7
C11 C12 H12 119.7
C14 C13 C18 117.7(7)
C14 C13 S3 122.4(5)
C18 C13 S3 119.8(6)
C13 C14 C15 121.8(8)
C13 C14 H14 119.1
C15 C14 H14 119.1
C16 C15 C14 119.2(9)
C16 C15 H15 120.4
C14 C15 H15 120.4
C17 C16 C15 120.4(9)
C17 C16 H16 119.8
C15 C16 H16 119.8
C16 C17 C18 120.8(8)
C16 C17 H17 119.6
C18 C17 H17 119.6
C13 C18 C17 120.1(8)
C13 C18 H18 120.0
C17 C18 H18 120.0
C24 C19 C20 116.8(7)
C24 C19 S4 123.3(5)
C20 C19 S4 119.8(6)
C21 C20 C19 121.6(9)
C21 C20 H20 119.2
C19 C20 H20 119.2
C22 C21 C20 118.5(9)
C22 C21 H21 120.7
C20 C21 H21 120.7
C23 C22 C21 121.1(9)
C23 C22 H22 119.4
C21 C22 H22 119.4
C22 C23 C24 120.3(9)
C22 C23 H23 119.8
C24 C23 H23 119.8
C19 C24 C23 121.6(8)
C19 C24 H24 119.2
C23 C24 H24 119.2
C30 C25 C26 116.5(8)
C30 C25 S5 124.3(6)
C26 C25 S5 119.2(7)
C27 C26 C25 123.5(10)
C27 C26 H26 118.3
C25 C26 H26 118.3
C26 C27 C28 119.3(10)
C26 C27 H27 120.3
C28 C27 H27 120.3
C29 C28 C27 119.2(11)
C29 C28 H28 120.4
C27 C28 H28 120.4
C28 C29 C30 121.6(11)
C28 C29 H29 119.2
C30 C29 H29 119.2
C25 C30 C29 119.7(8)
C25 C30 H30 120.1
C29 C30 H30 120.1
C36 C31 C32 117.8(7)
C36 C31 S6 123.6(5)
C32 C31 S6 118.6(5)
C33 C32 C31 120.9(7)
C33 C32 H32 119.5
C31 C32 H32 119.5
C32 C33 C34 119.4(8)
C32 C33 H33 120.3
C34 C33 H33 120.3
C35 C34 C33 120.8(8)
C35 C34 H34 119.6
C33 C34 H34 119.6
C34 C35 C36 120.1(8)
C34 C35 H35 119.9
C36 C35 H35 119.9
C35 C36 C31 121.0(7)
C35 C36 H36 119.5
C31 C36 H36 119.5
C38 C37 C42 118.0(7)
C38 C37 S7 122.5(6)
C42 C37 S7 119.4(6)
C37 C38 C39 121.9(9)
C37 C38 H38 119.0
C39 C38 H38 119.0
C40 C39 C38 119.4(10)
C40 C39 H39 120.3
C38 C39 H39 120.3
C39 C40 C41 119.4(9)
C39 C40 H40 120.3
C41 C40 H40 120.3
C40 C41 C42 120.3(9)
C40 C41 H41 119.8
C42 C41 H41 119.8
C37 C42 C41 120.8(9)
C37 C42 H42 119.6
C41 C42 H42 119.6
C48 C43 C44 115.8(8)
C48 C43 S8 125.3(6)
C44 C43 S8 118.9(6)
C45 C44 C43 121.3(9)
C45 C44 H44 119.3
C43 C44 H44 119.3
C44 C45 C46 121.4(9)
C44 C45 H45 119.3
C46 C45 H45 119.3
C45 C46 C47 120.8(9)
C45 C46 H46 119.6
C47 C46 H46 119.6
C46 C47 C48 117.4(10)
C46 C47 H47 121.3
C48 C47 H47 121.3
C43 C48 C47 123.2(8)
C43 C48 H48 118.4
C47 C48 H48 118.4
C54 C49 C50 118.6(7)
C54 C49 S9 122.5(5)
C50 C49 S9 118.9(6)
C49 C50 C51 119.5(9)
C49 C50 H50 120.2
C51 C50 H50 120.2
C52 C51 C50 121.1(9)
C52 C51 H51 119.4
C50 C51 H51 119.4
C53 C52 C51 119.4(9)
C53 C52 H52 120.3
C51 C52 H52 120.3
C52 C53 C54 121.1(8)
C52 C53 H53 119.5
C54 C53 H53 119.5
C49 C54 C53 120.3(7)
C49 C54 H54 119.9
C53 C54 H54 119.9
C60 C55 C56 116.6(10)
C60 C55 S10 119.9(7)
C56 C55 S10 123.5(8)
C57 C56 C55 121.5(11)
C57 C56 H56 119.3
C55 C56 H56 119.3
C56 C57 C58 120.7(11)
C56 C57 H57 119.7
C58 C57 H57 119.7
C57 C58 C59 119.1(13)
C57 C58 H58 120.4
C59 C58 H58 120.4
C60 C59 C58 119.9(13)
C60 C59 H59 120.1
C58 C59 H59 120.1
C59 C60 C55 122.2(10)
C59 C60 H60 118.9
C55 C60 H60 118.9
N1 C61 C62 122.3(7)
N1 C61 H61 118.9
C62 C61 H61 118.9
C63 C62 C61 120.0(7)
C63 C62 H62 120.0
C61 C62 H62 120.0
C62 C63 C64 119.2(7)
C62 C63 H63 120.4
C64 C63 H63 120.4
C63 C64 C65 118.0(7)
C63 C64 C71 123.5(7)
C65 C64 C71 118.5(7)
N1 C65 C64 123.0(6)
N1 C65 C70 117.2(6)
C64 C65 C70 119.7(6)
N2 C66 C67 123.2(7)
N2 C66 H66 118.4
C67 C66 H66 118.4
C68 C67 C66 120.7(7)
C68 C67 H67 119.7
C66 C67 H67 119.7
C67 C68 C69 119.0(8)
C67 C68 H68 120.5
C69 C68 H68 120.5
C68 C69 C70 118.4(7)
C68 C69 C72 123.8(7)
C70 C69 C72 117.7(7)
N2 C70 C69 122.1(6)
N2 C70 C65 116.7(6)
C69 C70 C65 121.2(6)
C72 C71 C64 121.7(8)
C72 C71 H71 119.1
C64 C71 H71 119.1
C71 C72 C69 121.1(7)
C71 C72 H72 119.5
C69 C72 H72 119.5
N3 C73 C74 122.8(7)
N3 C73 H73 118.6
C74 C73 H73 118.6
C75 C74 C73 119.2(7)
C75 C74 H74 120.4
C73 C74 H74 120.4
C74 C75 C76 120.3(6)
C74 C75 H75 119.8
C76 C75 H75 119.8
C77 C76 C75 117.3(6)
C77 C76 C83 117.6(6)
C75 C76 C83 125.0(6)
N3 C77 C76 122.6(6)
N3 C77 C82 117.0(5)
C76 C77 C82 120.3(6)
N4 C78 C79 123.0(6)
N4 C78 H78 118.5
C79 C78 H78 118.5
C80 C79 C78 119.3(7)
C80 C79 H79 120.3
C78 C79 H79 120.3
C79 C80 C81 118.9(6)
C79 C80 H80 120.5
C81 C80 H80 120.5
C80 C81 C82 119.1(6)
C80 C81 C84 122.9(6)
C82 C81 C84 118.1(6)
N4 C82 C81 122.1(6)
N4 C82 C77 117.3(5)
C81 C82 C77 120.6(6)
C84 C83 C76 122.3(7)
C84 C83 H83 118.8
C76 C83 H83 118.8
C83 C84 C81 121.0(7)
C83 C84 H84 119.5
C81 C84 H84 119.5
N5 C85 C86 123.5(7)
N5 C85 H85 118.3
C86 C85 H85 118.3
C87 C86 C85 119.9(7)
C87 C86 H86 120.1
C85 C86 H86 120.1
C86 C87 C88 119.1(7)
C86 C87 H87 120.4
C88 C87 H87 120.4
C89 C88 C87 117.6(6)
C89 C88 C95 117.9(7)
C87 C88 C95 124.4(7)
N5 C89 C88 122.2(6)
N5 C89 C94 117.2(6)
C88 C89 C94 120.7(6)
N6 C90 C91 122.6(8)
N6 C90 H90 118.7
C91 C90 H90 118.7
C92 C91 C90 120.2(8)
C92 C91 H91 119.9
C90 C91 H91 119.9
C91 C92 C93 118.8(7)
C91 C92 H92 120.6
C93 C92 H92 120.6
C92 C93 C96 123.4(7)
C92 C93 C94 118.0(7)
C96 C93 C94 118.5(7)
N6 C94 C89 118.7(6)
N6 C94 C93 121.8(6)
C89 C94 C93 119.5(6)
C96 C95 C88 121.5(7)
C96 C95 H95 119.3
C88 C95 H95 119.3
C95 C96 C93 121.9(7)
C95 C96 H96 119.0
C93 C96 H96 119.0

loop_
_geom_bond_atom_site_label_1
_geom_bond_atom_site_label_2
_geom_bond_distance
Cd1 S1 2.4683(19)
Cd1 S4 2.5448(18)
Cd1 S3 2.5669(18)
Cd1 S2 2.5815(17)
Cd2 S5 2.476(2)
Cd2 S2 2.5491(17)
Cd2 S7 2.5539(18)
Cd2 S6 2.5619(18)
Cd3 S8 2.4659(19)
Cd3 S6 2.5377(18)
Cd3 S9 2.5663(18)
Cd3 S3 2.5769(18)
Cd4 S10 2.452(2)
Cd4 S9 2.5351(19)
Cd4 S4 2.5677(19)
Cd4 S7 2.5878(19)
Ni1 N1 2.077(5)
Ni1 N2 2.078(5)
Ni1 N5 2.081(5)
Ni1 N4 2.085(5)
Ni1 N6 2.094(5)
Ni1 N3 2.101(5)
S1 C1 1.761(8)
S2 C7 1.778(7)
S3 C13 1.769(7)
S4 C19 1.777(7)
S5 C25 1.745(8)
S6 C31 1.770(7)
S7 C37 1.765(7)
S8 C43 1.722(8)
S9 C49 1.780(7)
S10 C55 1.774(10)
N1 C61 1.342(8)
N1 C65 1.349(8)
N2 C66 1.339(8)
N2 C70 1.372(8)
N3 C73 1.332(8)
N3 C77 1.362(7)
N4 C78 1.319(8)
N4 C82 1.363(7)
N5 C85 1.326(8)
N5 C89 1.371(7)
N6 C90 1.312(8)
N6 C94 1.363(8)
C1 C6 1.378(10)
C1 C2 1.387(10)
C2 C3 1.359(12)
C2 H2 0.9300
C3 C4 1.345(14)
C3 H3 0.9300
C4 C5 1.384(13)
C4 H4 0.9300
C5 C6 1.406(11)
C5 H5 0.9300
C6 H6 0.9300
C7 C8 1.382(9)
C7 C12 1.385(9)
C8 C9 1.382(10)
C8 H8 0.9300
C9 C10 1.379(10)
C9 H9 0.9300
C10 C11 1.362(11)
C10 H10 0.9300
C11 C12 1.389(10)
C11 H11 0.9300
C12 H12 0.9300
C13 C14 1.375(10)
C13 C18 1.387(9)
C14 C15 1.382(11)
C14 H14 0.9300
C15 C16 1.367(13)
C15 H15 0.9300
C16 C17 1.346(13)
C16 H16 0.9300
C17 C18 1.392(11)
C17 H17 0.9300
C18 H18 0.9300
C19 C24 1.374(9)
C19 C20 1.392(10)
C20 C21 1.387(12)
C20 H20 0.9300
C21 C22 1.377(13)
C21 H21 0.9300
C22 C23 1.329(12)
C22 H22 0.9300
C23 C24 1.383(10)
C23 H23 0.9300
C24 H24 0.9300
C25 C30 1.356(10)
C25 C26 1.397(10)
C26 C27 1.349(13)
C26 H26 0.9300
C27 C28 1.356(15)
C27 H27 0.9300
C28 C29 1.348(14)
C28 H28 0.9300
C29 C30 1.407(11)
C29 H29 0.9300
C30 H30 0.9300
C31 C36 1.384(9)
C31 C32 1.397(9)
C32 C33 1.373(10)
C32 H32 0.9300
C33 C34 1.374(11)
C33 H33 0.9300
C34 C35 1.357(11)
C34 H34 0.9300
C35 C36 1.370(10)
C35 H35 0.9300
C36 H36 0.9300
C37 C38 1.349(10)
C37 C42 1.372(10)
C38 C39 1.392(11)
C38 H38 0.9300
C39 C40 1.356(13)
C39 H39 0.9300
C40 C41 1.366(13)
C40 H40 0.9300
C41 C42 1.379(11)
C41 H41 0.9300
C42 H42 0.9300
C43 C48 1.373(10)
C43 C44 1.416(10)
C44 C45 1.350(12)
C44 H44 0.9300
C45 C46 1.359(13)
C45 H45 0.9300
C46 C47 1.369(13)
C46 H46 0.9300
C47 C48 1.410(11)
C47 H47 0.9300
C48 H48 0.9300
C49 C54 1.382(9)
C49 C50 1.383(10)
C50 C51 1.396(12)
C50 H50 0.9300
C51 C52 1.360(13)
C51 H51 0.9300
C52 C53 1.347(11)
C52 H52 0.9300
C53 C54 1.388(10)
C53 H53 0.9300
C54 H54 0.9300
C55 C60 1.387(13)
C55 C56 1.401(11)
C56 C57 1.356(14)
C56 H56 0.9300
C57 C58 1.374(17)
C57 H57 0.9300
C58 C59 1.386(16)
C58 H58 0.9300
C59 C60 1.359(15)
C59 H59 0.9300
C60 H60 0.9300
C61 C62 1.386(9)
C61 H61 0.9300
C62 C63 1.358(10)
C62 H62 0.9300
C63 C64 1.387(10)
C63 H63 0.9300
C64 C65 1.394(9)
C64 C71 1.438(11)
C65 C70 1.438(9)
C66 C67 1.360(10)
C66 H66 0.9300
C67 C68 1.352(11)
C67 H67 0.9300
C68 C69 1.379(10)
C68 H68 0.9300
C69 C70 1.397(9)
C69 C72 1.447(10)
C71 C72 1.348(11)
C71 H71 0.9300
C72 H72 0.9300
C73 C74 1.394(9)
C73 H73 0.9300
C74 C75 1.345(10)
C74 H74 0.9300
C75 C76 1.397(10)
C75 H75 0.9300
C76 C77 1.396(8)
C76 C83 1.433(9)
C77 C82 1.432(8)
C78 C79 1.397(9)
C78 H78 0.9300
C79 C80 1.364(10)
C79 H79 0.9300
C80 C81 1.373(9)
C80 H80 0.9300
C81 C82 1.393(8)
C81 C84 1.438(9)
C83 C84 1.339(10)
C83 H83 0.9300
C84 H84 0.9300
C85 C86 1.383(9)
C85 H85 0.9300
C86 C87 1.362(10)
C86 H86 0.9300
C87 C88 1.411(10)
C87 H87 0.9300
C88 C89 1.408(9)
C88 C95 1.428(10)
C89 C94 1.413(9)
C90 C91 1.397(10)
C90 H90 0.9300
C91 C92 1.362(11)
C91 H91 0.9300
C92 C93 1.393(11)
C92 H92 0.9300
C93 C96 1.414(11)
C93 C94 1.416(9)
C95 C96 1.336(11)
C95 H95 0.9300
C96 H96 0.9300

loop_
_geom_torsion_atom_site_label_1
_geom_torsion_atom_site_label_2
_geom_torsion_atom_site_label_3
_geom_torsion_atom_site_label_4
_geom_torsion
S4 Cd1 S1 C1 73.8(3)
S3 Cd1 S1 C1 -162.9(3)
S2 Cd1 S1 C1 -39.5(3)
S5 Cd2 S2 C7 52.2(2)
S7 Cd2 S2 C7 -166.1(2)
S6 Cd2 S2 C7 -65.3(2)
S5 Cd2 S2 Cd1 165.83(7)
S7 Cd2 S2 Cd1 -52.50(8)
S6 Cd2 S2 Cd1 48.34(9)
S1 Cd1 S2 C7 -60.9(2)
S4 Cd1 S2 C7 177.9(2)
S3 Cd1 S2 C7 60.0(2)
S1 Cd1 S2 Cd2 -173.43(7)
S4 Cd1 S2 Cd2 65.29(8)
S3 Cd1 S2 Cd2 -52.59(8)
S1 Cd1 S3 C13 50.4(2)
S4 Cd1 S3 C13 175.6(2)
S2 Cd1 S3 C13 -72.7(2)
S1 Cd1 S3 Cd3 172.62(7)
S4 Cd1 S3 Cd3 -62.17(8)
S2 Cd1 S3 Cd3 49.58(8)
S8 Cd3 S3 C13 -65.6(2)
S6 Cd3 S3 C13 79.6(2)
S9 Cd3 S3 C13 -168.2(2)
S8 Cd3 S3 Cd1 172.52(7)
S6 Cd3 S3 Cd1 -42.30(9)
S9 Cd3 S3 Cd1 69.89(7)
S1 Cd1 S4 C19 58.3(2)
S3 Cd1 S4 C19 -63.3(2)
S2 Cd1 S4 C19 177.9(2)
S1 Cd1 S4 Cd4 165.26(7)
S3 Cd1 S4 Cd4 43.65(8)
S2 Cd1 S4 Cd4 -75.19(7)
S10 Cd4 S4 C19 -61.4(2)
S9 Cd4 S4 C19 67.2(2)
S7 Cd4 S4 C19 177.3(2)
S10 Cd4 S4 Cd1 -172.79(8)
S9 Cd4 S4 Cd1 -44.15(8)
S7 Cd4 S4 Cd1 65.90(8)
S2 Cd2 S5 C25 65.8(3)
S7 Cd2 S5 C25 -70.1(3)
S6 Cd2 S5 C25 -167.8(3)
S8 Cd3 S6 C31 59.6(2)
S9 Cd3 S6 C31 174.6(2)
S3 Cd3 S6 C31 -82.0(2)
S8 Cd3 S6 Cd2 177.77(7)
S9 Cd3 S6 Cd2 -67.23(8)
S3 Cd3 S6 Cd2 36.14(9)
S5 Cd2 S6 C31 -43.7(2)
S2 Cd2 S6 C31 81.3(2)
S7 Cd2 S6 C31 -166.9(2)
S5 Cd2 S6 Cd3 -164.49(8)
S2 Cd2 S6 Cd3 -39.49(9)
S7 Cd2 S6 Cd3 72.23(7)
S5 Cd2 S7 C37 59.5(3)
S2 Cd2 S7 C37 -78.7(3)
S6 Cd2 S7 C37 162.5(3)
S5 Cd2 S7 Cd4 -175.72(8)
S2 Cd2 S7 Cd4 46.15(9)
S6 Cd2 S7 Cd4 -72.66(8)
S10 Cd4 S7 C37 -44.0(3)
S9 Cd4 S7 C37 -168.2(3)
S4 Cd4 S7 C37 79.3(3)
S10 Cd4 S7 Cd2 -173.55(9)
S9 Cd4 S7 Cd2 62.29(9)
S4 Cd4 S7 Cd2 -50.21(9)
S6 Cd3 S8 C43 -33.7(3)
S9 Cd3 S8 C43 -152.5(3)
S3 Cd3 S8 C43 110.2(3)
S10 Cd4 S9 C49 -52.4(2)
S4 Cd4 S9 C49 178.3(2)
S7 Cd4 S9 C49 70.6(2)
S10 Cd4 S9 Cd3 -164.87(9)
S4 Cd4 S9 Cd3 65.85(9)
S7 Cd4 S9 Cd3 -41.83(8)
S8 Cd3 S9 C49 66.4(2)
S6 Cd3 S9 C49 -61.2(2)
S3 Cd3 S9 C49 178.5(2)
S8 Cd3 S9 Cd4 174.26(8)
S6 Cd3 S9 Cd4 46.64(9)
S3 Cd3 S9 Cd4 -73.71(8)
S9 Cd4 S10 C55 -23.9(4)
S4 Cd4 S10 C55 101.8(3)
S7 Cd4 S10 C55 -142.9(3)
N2 Ni1 N1 C61 176.7(6)
N5 Ni1 N1 C61 -8.4(6)
N4 Ni1 N1 C61 116.7(12)
N6 Ni1 N1 C61 -89.0(5)
N3 Ni1 N1 C61 87.7(5)
N2 Ni1 N1 C65 4.0(4)
N5 Ni1 N1 C65 178.9(4)
N4 Ni1 N1 C65 -56.1(14)
N6 Ni1 N1 C65 98.2(4)
N3 Ni1 N1 C65 -85.1(4)
N1 Ni1 N2 C66 -179.6(6)
N5 Ni1 N2 C66 141.8(13)
N4 Ni1 N2 C66 -8.6(6)
N6 Ni1 N2 C66 85.9(6)
N3 Ni1 N2 C66 -88.0(6)
N1 Ni1 N2 C70 -3.2(4)
N5 Ni1 N2 C70 -41.8(16)
N4 Ni1 N2 C70 167.8(4)
N6 Ni1 N2 C70 -97.7(4)
N3 Ni1 N2 C70 88.4(4)
N1 Ni1 N3 C73 -3.4(6)
N2 Ni1 N3 C73 -83.4(6)
N5 Ni1 N3 C73 90.3(6)
N4 Ni1 N3 C73 -178.3(6)
N6 Ni1 N3 C73 150.6(14)
N1 Ni1 N3 C77 171.9(4)
N2 Ni1 N3 C77 91.9(4)
N5 Ni1 N3 C77 -94.4(4)
N4 Ni1 N3 C77 -3.1(4)
N6 Ni1 N3 C77 -34.2(18)
N1 Ni1 N4 C78 150.6(11)
N2 Ni1 N4 C78 91.6(6)
N5 Ni1 N4 C78 -84.3(6)
N6 Ni1 N4 C78 -3.8(6)
N3 Ni1 N4 C78 -179.9(6)
N1 Ni1 N4 C82 -26.5(14)
N2 Ni1 N4 C82 -85.4(4)
N5 Ni1 N4 C82 98.6(4)
N6 Ni1 N4 C82 179.1(4)
N3 Ni1 N4 C82 3.0(4)
N1 Ni1 N5 C85 81.5(5)
N2 Ni1 N5 C85 119.5(14)
N4 Ni1 N5 C85 -90.1(5)
N6 Ni1 N5 C85 176.2(5)
N3 Ni1 N5 C85 -10.4(5)
N1 Ni1 N5 C89 -93.5(4)
N2 Ni1 N5 C89 -55.6(16)
N4 Ni1 N5 C89 94.9(4)
N6 Ni1 N5 C89 1.2(4)
N3 Ni1 N5 C89 174.6(4)
N1 Ni1 N6 C90 -87.8(6)
N2 Ni1 N6 C90 -7.4(6)
N5 Ni1 N6 C90 179.5(6)
N4 Ni1 N6 C90 87.7(6)
N3 Ni1 N6 C90 118.3(15)
N1 Ni1 N6 C94 92.5(4)
N2 Ni1 N6 C94 172.9(4)
N5 Ni1 N6 C94 -0.2(4)
N4 Ni1 N6 C94 -92.0(4)
N3 Ni1 N6 C94 -61.4(17)
Cd1 S1 C1 C6 -36.4(7)
Cd1 S1 C1 C2 147.1(6)
C6 C1 C2 C3 -1.8(12)
S1 C1 C2 C3 174.9(7)
C1 C2 C3 C4 0.6(14)
C2 C3 C4 C5 1.2(15)
C3 C4 C5 C6 -1.6(14)
C2 C1 C6 C5 1.4(12)
S1 C1 C6 C5 -175.3(6)
C4 C5 C6 C1 0.2(13)
Cd2 S2 C7 C8 -51.1(6)
Cd1 S2 C7 C8 -169.4(5)
Cd2 S2 C7 C12 131.6(5)
Cd1 S2 C7 C12 13.3(6)
C12 C7 C8 C9 -0.8(10)
S2 C7 C8 C9 -178.2(6)
C7 C8 C9 C10 1.4(12)
C8 C9 C10 C11 -1.6(13)
C9 C10 C11 C12 1.3(14)
C8 C7 C12 C11 0.4(10)
S2 C7 C12 C11 177.8(6)
C10 C11 C12 C7 -0.7(13)
Cd1 S3 C13 C14 117.1(6)
Cd3 S3 C13 C14 -7.6(6)
Cd1 S3 C13 C18 -65.0(6)
Cd3 S3 C13 C18 170.4(5)
C18 C13 C14 C15 -2.4(12)
S3 C13 C14 C15 175.6(7)
C13 C14 C15 C16 2.0(14)
C14 C15 C16 C17 -1.2(14)
C15 C16 C17 C18 0.9(15)
C14 C13 C18 C17 2.1(11)
S3 C13 C18 C17 -176.0(6)
C16 C17 C18 C13 -1.4(14)
Cd1 S4 C19 C24 35.2(7)
Cd4 S4 C19 C24 -81.1(6)
Cd1 S4 C19 C20 -145.8(6)
Cd4 S4 C19 C20 97.8(6)
C24 C19 C20 C21 2.5(12)
S4 C19 C20 C21 -176.5(7)
C19 C20 C21 C22 -2.3(15)
C20 C21 C22 C23 1.2(16)
C21 C22 C23 C24 -0.4(15)
C20 C19 C24 C23 -1.7(12)
S4 C19 C24 C23 177.3(7)
C22 C23 C24 C19 0.7(14)
Cd2 S5 C25 C30 -20.4(7)
Cd2 S5 C25 C26 159.8(5)
C30 C25 C26 C27 0.7(12)
S5 C25 C26 C27 -179.6(7)
C25 C26 C27 C28 3.3(16)
C26 C27 C28 C29 -4.9(18)
C27 C28 C29 C30 2.8(17)
C26 C25 C30 C29 -2.9(11)
S5 C25 C30 C29 177.4(6)
C28 C29 C30 C25 1.2(14)
Cd3 S6 C31 C36 67.4(6)
Cd2 S6 C31 C36 -55.7(6)
Cd3 S6 C31 C32 -112.9(5)
Cd2 S6 C31 C32 124.0(5)
C36 C31 C32 C33 -2.0(9)
S6 C31 C32 C33 178.2(5)
C31 C32 C33 C34 0.8(11)
C32 C33 C34 C35 0.8(12)
C33 C34 C35 C36 -1.2(12)
C34 C35 C36 C31 -0.1(11)
C32 C31 C36 C35 1.7(10)
S6 C31 C36 C35 -178.6(5)
Cd2 S7 C37 C38 13.4(9)
Cd4 S7 C37 C38 -119.0(8)
Cd2 S7 C37 C42 -162.3(6)
Cd4 S7 C37 C42 65.3(7)
C42 C37 C38 C39 2.5(15)
S7 C37 C38 C39 -173.2(9)
C37 C38 C39 C40 -4.6(19)
C38 C39 C40 C41 4(2)
C39 C40 C41 C42 -2.3(19)
C38 C37 C42 C41 -0.3(14)
S7 C37 C42 C41 175.6(8)
C40 C41 C42 C37 0.2(17)
Cd3 S8 C43 C48 -14.7(7)
Cd3 S8 C43 C44 166.6(5)
C48 C43 C44 C45 1.3(11)
S8 C43 C44 C45 -179.8(7)
C43 C44 C45 C46 -1.0(14)
C44 C45 C46 C47 -1.2(16)
C45 C46 C47 C48 2.8(15)
C44 C43 C48 C47 0.4(11)
S8 C43 C48 C47 -178.4(6)
C46 C47 C48 C43 -2.4(13)
Cd4 S9 C49 C54 -75.7(6)
Cd3 S9 C49 C54 43.5(6)
Cd4 S9 C49 C50 103.2(6)
Cd3 S9 C49 C50 -137.6(6)
C54 C49 C50 C51 2.5(12)
S9 C49 C50 C51 -176.5(7)
C49 C50 C51 C52 -2.8(15)
C50 C51 C52 C53 2.4(16)
C51 C52 C53 C54 -1.8(14)
C50 C49 C54 C53 -1.9(11)
S9 C49 C54 C53 177.1(5)
C52 C53 C54 C49 1.5(12)
Cd4 S10 C55 C60 129.7(8)
Cd4 S10 C55 C56 -49.0(8)
C60 C55 C56 C57 -0.6(15)
S10 C55 C56 C57 178.1(9)
C55 C56 C57 C58 0.3(19)
C56 C57 C58 C59 1(2)
C57 C58 C59 C60 -2(2)
C58 C59 C60 C55 2(2)
C56 C55 C60 C59 -0.7(17)
S10 C55 C60 C59 -179.5(10)
C65 N1 C61 C62 -0.7(10)
Ni1 N1 C61 C62 -173.2(5)
N1 C61 C62 C63 -0.3(11)
C61 C62 C63 C64 1.4(11)
C62 C63 C64 C65 -1.4(11)
C62 C63 C64 C71 178.1(8)
C61 N1 C65 C64 0.6(9)
Ni1 N1 C65 C64 174.3(5)
C61 N1 C65 C70 -177.8(6)
Ni1 N1 C65 C70 -4.2(7)
C63 C64 C65 N1 0.4(10)
C71 C64 C65 N1 -179.2(7)
C63 C64 C65 C70 178.9(6)
C71 C64 C65 C70 -0.7(10)
C70 N2 C66 C67 -2.1(11)
Ni1 N2 C66 C67 174.2(6)
N2 C66 C67 C68 1.8(13)
C66 C67 C68 C69 -1.3(13)
C67 C68 C69 C70 1.2(12)
C67 C68 C69 C72 -177.4(8)
C66 N2 C70 C69 2.1(10)
Ni1 N2 C70 C69 -174.9(5)
C66 N2 C70 C65 179.0(6)
Ni1 N2 C70 C65 2.0(7)
C68 C69 C70 N2 -1.7(11)
C72 C69 C70 N2 177.1(7)
C68 C69 C70 C65 -178.5(7)
C72 C69 C70 C65 0.3(10)
N1 C65 C70 N2 1.4(9)
C64 C65 C70 N2 -177.1(6)
N1 C65 C70 C69 178.4(6)
C64 C65 C70 C69 -0.1(10)
C63 C64 C71 C72 -178.1(8)
C65 C64 C71 C72 1.5(12)
C64 C71 C72 C69 -1.3(13)
C68 C69 C72 C71 179.1(8)
C70 C69 C72 C71 0.5(12)
C77 N3 C73 C74 1.4(10)
Ni1 N3 C73 C74 176.4(6)
N3 C73 C74 C75 -2.7(12)
C73 C74 C75 C76 2.5(12)
C74 C75 C76 C77 -1.2(11)
C74 C75 C76 C83 179.8(7)
C73 N3 C77 C76 0.1(9)
Ni1 N3 C77 C76 -175.8(5)
C73 N3 C77 C82 178.5(6)
Ni1 N3 C77 C82 2.7(7)
C75 C76 C77 N3 -0.2(10)
C83 C76 C77 N3 179.0(6)
C75 C76 C77 C82 -178.6(6)
C83 C76 C77 C82 0.6(9)
C82 N4 C78 C79 1.0(10)
Ni1 N4 C78 C79 -176.0(5)
N4 C78 C79 C80 -1.3(11)
C78 C79 C80 C81 0.6(10)
C79 C80 C81 C82 0.3(10)
C79 C80 C81 C84 178.5(7)
C78 N4 C82 C81 0.0(9)
Ni1 N4 C82 C81 177.4(5)
C78 N4 C82 C77 -180.0(6)
Ni1 N4 C82 C77 -2.6(7)
C80 C81 C82 N4 -0.6(9)
C84 C81 C82 N4 -178.9(6)
C80 C81 C82 C77 179.4(6)
C84 C81 C82 C77 1.0(9)
N3 C77 C82 N4 -0.1(8)
C76 C77 C82 N4 178.4(6)
N3 C77 C82 C81 179.9(5)
C76 C77 C82 C81 -1.6(9)
C77 C76 C83 C84 1.0(11)
C75 C76 C83 C84 -179.9(7)
C76 C83 C84 C81 -1.6(12)
C80 C81 C84 C83 -177.8(7)
C82 C81 C84 C83 0.5(11)
C89 N5 C85 C86 -0.8(9)
Ni1 N5 C85 C86 -175.7(5)
N5 C85 C86 C87 0.2(11)
C85 C86 C87 C88 -0.7(11)
C86 C87 C88 C89 1.7(10)
C86 C87 C88 C95 179.7(7)
C85 N5 C89 C88 2.0(8)
Ni1 N5 C89 C88 177.7(5)
C85 N5 C89 C94 -177.7(5)
Ni1 N5 C89 C94 -2.0(6)
C87 C88 C89 N5 -2.4(9)
C95 C88 C89 N5 179.5(6)
C87 C88 C89 C94 177.2(6)
C95 C88 C89 C94 -0.9(9)
C94 N6 C90 C91 1.1(10)
Ni1 N6 C90 C91 -178.5(5)
N6 C90 C91 C92 -0.8(12)
C90 C91 C92 C93 -0.6(12)
C91 C92 C93 C96 -178.0(7)
C91 C92 C93 C94 1.5(11)
C90 N6 C94 C89 179.5(6)
Ni1 N6 C94 C89 -0.8(7)
C90 N6 C94 C93 -0.1(9)
Ni1 N6 C94 C93 179.6(5)
N5 C89 C94 N6 1.9(8)
C88 C89 C94 N6 -177.7(5)
N5 C89 C94 C93 -178.4(5)
C88 C89 C94 C93 1.9(9)
C92 C93 C94 N6 -1.2(10)
C96 C93 C94 N6 178.4(6)
C92 C93 C94 C89 179.2(6)
C96 C93 C94 C89 -1.3(9)
C89 C88 C95 C96 -0.8(11)
C87 C88 C95 C96 -178.8(7)
C88 C95 C96 C93 1.4(12)
C92 C93 C96 C95 179.1(7)
C94 C93 C96 C95 -0.4(11)
